data_7228032
loop_
_publ_author_name
'Duan, Jingui'
'Zou, Changchang'
'Li, Qianqian'
'Cheng, Fujun'
'Wang, Haijun'
'Jin, Wanqin'

_publ_section_title
;
 Homochiral porous coordination polymers with rare utk topology and two
 kinds of uniform channels for enantioseparation
;
_journal_name_full CrystEngComm
_journal_paper_doi 10.1039/C7CE00522A
_journal_year 2017
_chemical_absolute_configuration rm
_chemical_formula_sum 'C11 H14 N2 O4 Zn'
_chemical_formula_weight 303.61
_chemical_name_systematic
;
 ?
;
_space_group_crystal_system tetragonal
_space_group_IT_number 76
_space_group_name_Hall 'P 4w'
_space_group_name_H-M_alt 'P 41'
_symmetry_space_group_name_Hall 'P 4w'
_symmetry_space_group_name_H-M 'P 41'
_atom_sites_solution_hydrogens mixed
_audit_creation_method SHELXL-2013
_audit_update_record
;
2016-12-02 deposited with the CCDC.
2017-04-07 downloaded from the CCDC.
;
_cell_angle_alpha 90
_cell_angle_beta 90
_cell_angle_gamma 90
_cell_formula_units_Z 4
_cell_length_a 12.800(3)
_cell_length_b 12.800(3)
_cell_length_c 9.984(5)
_cell_measurement_reflns_used 2210
_cell_measurement_temperature 296(2)
_cell_measurement_theta_max 21.08
_cell_measurement_theta_min 2.261
_cell_volume 1635.8(10)
_computing_structure_refinement 'SHELXL-2013 (Sheldrick, 2013)'
_diffrn_ambient_temperature 296(2)
_diffrn_measured_fraction_theta_full 0.998
_diffrn_measured_fraction_theta_max 1.000
_diffrn_measurement_device_type 'Bruker Smart Aepex CCD'
_diffrn_radiation_type MoK\a
_diffrn_radiation_wavelength 0.71073
_diffrn_reflns_av_R_equivalents 0.0638
_diffrn_reflns_av_unetI/netI 0.0676
_diffrn_reflns_Laue_measured_fraction_full 0.998
_diffrn_reflns_Laue_measured_fraction_max 1.000
_diffrn_reflns_limit_h_max 15
_diffrn_reflns_limit_h_min -15
_diffrn_reflns_limit_k_max 15
_diffrn_reflns_limit_k_min -15
_diffrn_reflns_limit_l_max 11
_diffrn_reflns_limit_l_min -11
_diffrn_reflns_number 11714
_diffrn_reflns_point_group_measured_fraction_full 0.996
_diffrn_reflns_point_group_measured_fraction_max 0.998
_diffrn_reflns_theta_full 25.242
_diffrn_reflns_theta_max 25.240
_diffrn_reflns_theta_min 1.591
_exptl_absorpt_coefficient_mu 1.507
_exptl_crystal_colour colorless
_exptl_crystal_density_diffrn 1.233
_exptl_crystal_description block
_exptl_crystal_F_000 624
_exptl_crystal_size_max 0.140
_exptl_crystal_size_mid 0.120
_exptl_crystal_size_min 0.100
_refine_diff_density_max 0.698
_refine_diff_density_min -0.602
_refine_diff_density_rms 0.076
_refine_ls_abs_structure_details
;
 Flack x determined using 940 quotients [(I+)-(I-)]/[(I+)+(I-)]
 (Parsons and Flack (2004), Acta Cryst. A60, s61).
;
_refine_ls_abs_structure_Flack 0.023(17)
_refine_ls_extinction_method none
_refine_ls_goodness_of_fit_ref 1.005
_refine_ls_hydrogen_treatment constr
_refine_ls_matrix_type full
_refine_ls_number_parameters 165
_refine_ls_number_reflns 2963
_refine_ls_number_restraints 249
_refine_ls_restrained_S_all 1.043
_refine_ls_R_factor_all 0.0632
_refine_ls_R_factor_gt 0.0529
_refine_ls_shift/su_max 0.003
_refine_ls_shift/su_mean 0.000
_refine_ls_structure_factor_coef Fsqd
_refine_ls_weighting_details
;
 w=1/[\s^2^(Fo^2^)+(0.0799P)^2^]
 where P=(Fo^2^+2Fc^2^)/3
;
_refine_ls_weighting_scheme calc
_refine_ls_wR_factor_gt 0.1297
_refine_ls_wR_factor_ref 0.1348
_reflns_Friedel_coverage 0.878
_reflns_Friedel_fraction_full 0.994
_reflns_Friedel_fraction_max 0.996
_reflns_number_gt 2414
_reflns_number_total 2963
_reflns_threshold_expression 'I > 2\s(I)'
_cod_data_source_file c7ce00522a2.cif
_cod_data_source_block bs
_cod_original_cell_volume 1635.8(12)
_cod_database_code 7228032
_shelx_space_group_comment
;
The symmetry employed for this shelxl refinement is uniquely defined
by the following loop, which should always be used as a source of
symmetry information in preference to the above space-group names.
They are only intended as comments.
;
_shelx_estimated_absorpt_t_min 0.817
_shelx_estimated_absorpt_t_max 0.864
_shelxl_version_number 2013-2

loop_
_space_group_symop_operation_xyz
'x, y, z'
'-x, -y, z+1/2'
'-y, x, z+1/4'
'y, -x, z+3/4'

loop_
_atom_site_label
_atom_site_type_symbol
_atom_site_fract_x
_atom_site_fract_y
_atom_site_fract_z
_atom_site_U_iso_or_equiv
_atom_site_adp_type
_atom_site_occupancy
_atom_site_site_symmetry_order
_atom_site_calc_flag
_atom_site_refinement_flags_posn
_atom_site_refinement_flags_adp
C1 C 0.7518(7) 0.6940(7) 1.0363(12) 0.061(2) Uani 1 1 d . U
H1 H 0.7332 0.6671 1.1195 0.073 Uiso 1 1 calc R U
C2 C 0.7008(8) 0.7818(8) 0.9920(10) 0.061(2) Uani 1 1 d . U
H2 H 0.6497 0.8128 1.0450 0.074 Uiso 1 1 calc R U
C3 C 0.7256(7) 0.8246(8) 0.8675(9) 0.054(2) Uani 1 1 d . U
C4 C 0.8044(7) 0.7753(7) 0.7961(10) 0.060(2) Uani 1 1 d . U
H4 H 0.8242 0.8004 0.7124 0.072 Uiso 1 1 calc R U
C5 C 0.8526(8) 0.6896(8) 0.8494(10) 0.058(2) Uani 1 1 d . U
H5 H 0.9073 0.6599 0.8013 0.070 Uiso 1 1 calc R U
C6 C 0.6816(6) 0.9259(7) 0.8216(8) 0.049(2) Uani 1 1 d . U
H6A H 0.7090 0.9405 0.7330 0.058 Uiso 1 1 calc R U
H6B H 0.7068 0.9803 0.8809 0.058 Uiso 1 1 calc R U
C7 C 0.5154(8) 0.8645(7) 0.7140(8) 0.0492(19) Uani 1 1 d . U
H7 H 0.5657 0.8118 0.6836 0.059 Uiso 1 1 calc R U
C8 C 0.4191(11) 0.8094(9) 0.7762(14) 0.097(4) Uani 1 1 d . U
H8A H 0.4421 0.7551 0.8356 0.145 Uiso 1 1 calc R U
H8B H 0.3772 0.7797 0.7062 0.145 Uiso 1 1 calc R U
H8C H 0.3784 0.8594 0.8254 0.145 Uiso 1 1 calc R U
C9 C 0.4780(6) 0.9289(7) 0.5943(8) 0.0416(18) Uani 1 1 d . U
C10 C 0.8590(15) 0.3268(13) 1.1020(17) 0.105(4) Uani 1 1 d . U
C11 C 0.830(2) 0.2169(17) 1.117(3) 0.211(9) Uani 1 1 d . U
H11A H 0.7552 0.2106 1.1172 0.316 Uiso 1 1 calc R U
H11B H 0.8571 0.1907 1.2005 0.316 Uiso 1 1 calc R U
H11C H 0.8584 0.1771 1.0445 0.316 Uiso 1 1 calc R U
N1 N 0.8261(6) 0.6450(6) 0.9680(7) 0.0489(17) Uani 1 1 d . U
N2 N 0.5655(5) 0.9329(5) 0.8156(7) 0.0440(15) Uani 1 1 d . U
H2D H 0.5416 0.9115 0.8959 0.053 Uiso 1 1 d R U
O1 O 0.4780(4) 1.0261(4) 0.5996(6) 0.0419(12) Uani 1 1 d . U
O2 O 0.4455(5) 0.8753(5) 0.4954(6) 0.0522(14) Uani 1 1 d . U
O3 O 0.8107(6) 0.3937(6) 1.0452(10) 0.086(2) Uani 1 1 d . U
O4 O 0.9528(10) 0.3363(10) 1.1403(14) 0.143(4) Uani 1 1 d . U
Zn1 Zn 0.90972(7) 0.51723(7) 1.04161(7) 0.0401(3) Uani 1 1 d . U

loop_
_atom_site_aniso_label
_atom_site_aniso_U_11
_atom_site_aniso_U_22
_atom_site_aniso_U_33
_atom_site_aniso_U_23
_atom_site_aniso_U_13
_atom_site_aniso_U_12
C1 0.063(4) 0.077(5) 0.042(4) 0.004(5) 0.007(4) 0.022(4)
C2 0.071(5) 0.074(5) 0.039(4) 0.008(4) 0.011(4) 0.024(4)
C3 0.056(4) 0.070(5) 0.035(4) 0.000(4) 0.002(3) 0.012(4)
C4 0.066(5) 0.075(5) 0.038(4) -0.001(4) 0.005(4) 0.018(4)
C5 0.066(5) 0.075(5) 0.035(4) 0.003(4) 0.009(4) 0.025(4)
C6 0.051(4) 0.057(4) 0.037(5) -0.001(3) 0.003(3) 0.009(3)
C7 0.072(5) 0.047(4) 0.028(4) -0.002(3) -0.007(4) -0.001(4)
C8 0.133(9) 0.085(7) 0.072(8) 0.017(7) 0.000(8) -0.055(7)
C9 0.053(4) 0.051(4) 0.021(3) -0.001(3) -0.002(3) -0.014(3)
C10 0.131(8) 0.096(6) 0.090(7) -0.001(6) -0.015(7) -0.030(6)
C11 0.251(17) 0.160(11) 0.221(17) 0.033(14) -0.011(16) -0.054(13)
N1 0.053(4) 0.064(4) 0.029(3) 0.003(3) 0.003(3) 0.017(3)
N2 0.055(4) 0.050(3) 0.027(4) 0.000(3) 0.000(3) 0.006(3)
O1 0.057(3) 0.040(3) 0.028(2) 0.000(2) -0.005(2) 0.001(3)
O2 0.076(4) 0.053(3) 0.027(3) 0.006(2) -0.005(3) -0.020(3)
O3 0.099(5) 0.100(5) 0.058(4) -0.008(5) 0.003(5) -0.030(4)
O4 0.165(9) 0.125(8) 0.138(10) -0.016(7) -0.042(8) 0.012(7)
Zn1 0.0441(5) 0.0530(6) 0.0232(4) 0.0002(4) -0.0020(4) 0.0003(4)

loop_
_atom_type_symbol
_atom_type_description
_atom_type_scat_dispersion_real
_atom_type_scat_dispersion_imag
_atom_type_scat_source
C C 0.0033 0.0016 'International Tables Vol C Tables 4.2.6.8 and 6.1.1.4'
H H 0.0000 0.0000 'International Tables Vol C Tables 4.2.6.8 and 6.1.1.4'
N N 0.0061 0.0033 'International Tables Vol C Tables 4.2.6.8 and 6.1.1.4'
O O 0.0106 0.0060 'International Tables Vol C Tables 4.2.6.8 and 6.1.1.4'
Zn Zn 0.2839 1.4301 'International Tables Vol C Tables 4.2.6.8 and 6.1.1.4'

loop_
_geom_angle_atom_site_label_1
_geom_angle_atom_site_label_2
_geom_angle_atom_site_label_3
_geom_angle
_geom_angle_site_symmetry_1
_geom_angle_site_symmetry_3
N1 C1 C2 124.2(10) . .
N1 C1 H1 117.9 . .
C2 C1 H1 117.9 . .
C1 C2 C3 120.0(9) . .
C1 C2 H2 120.0 . .
C3 C2 H2 120.0 . .
C4 C3 C2 116.4(8) . .
C4 C3 C6 120.9(8) . .
C2 C3 C6 122.1(8) . .
C5 C4 C3 119.6(9) . .
C5 C4 H4 120.2 . .
C3 C4 H4 120.2 . .
N1 C5 C4 124.3(8) . .
N1 C5 H5 117.8 . .
C4 C5 H5 117.8 . .
C3 C6 N2 116.3(8) . .
C3 C6 H6A 108.2 . .
N2 C6 H6A 108.2 . .
C3 C6 H6B 108.2 . .
N2 C6 H6B 108.2 . .
H6A C6 H6B 107.4 . .
N2 C7 C9 110.6(7) . .
N2 C7 C8 109.7(8) . .
C9 C7 C8 108.1(9) . .
N2 C7 H7 109.5 . .
C9 C7 H7 109.5 . .
C8 C7 H7 109.5 . .
C7 C8 H8A 109.5 . .
C7 C8 H8B 109.5 . .
H8A C8 H8B 109.5 . .
C7 C8 H8C 109.5 . .
H8A C8 H8C 109.5 . .
H8B C8 H8C 109.5 . .
O1 C9 O2 124.8(8) . .
O1 C9 C7 120.4(7) . .
O2 C9 C7 114.7(7) . .
O3 C10 O4 124.3(15) . .
O3 C10 C11 127.3(18) . .
O4 C10 C11 107.6(19) . .
O3 C10 Zn1 49.3(7) . .
O4 C10 Zn1 75.1(10) . .
C11 C10 Zn1 172.6(16) . .
C10 C11 H11A 109.5 . .
C10 C11 H11B 109.5 . .
H11A C11 H11B 109.5 . .
C10 C11 H11C 109.5 . .
H11A C11 H11C 109.5 . .
H11B C11 H11C 109.5 . .
C1 N1 C5 115.4(7) . .
C1 N1 Zn1 123.8(6) . .
C5 N1 Zn1 120.5(6) . .
C7 N2 C6 115.0(7) . .
C7 N2 Zn1 110.9(5) . 4_574
C6 N2 Zn1 110.6(5) . 4_574
C7 N2 H2D 106.4 . .
C6 N2 H2D 106.6 . .
Zn1 N2 H2D 106.9 4_574 .
C9 O1 Zn1 114.8(5) . 4_574
C9 O2 Zn1 123.7(5) . 3_654
C10 O3 Zn1 104.1(9) . .
O3 Zn1 N1 107.2(3) . .
O3 Zn1 N2 145.0(3) . 3_755
N1 Zn1 N2 107.4(3) . 3_755
O3 Zn1 O2 91.6(3) . 4_565
N1 Zn1 O2 93.1(2) . 4_565
N2 Zn1 O2 91.3(2) 3_755 4_565
O3 Zn1 O1 94.1(3) . 3_755
N1 Zn1 O1 93.7(2) . 3_755
N2 Zn1 O1 78.8(2) 3_755 3_755
O2 Zn1 O1 169.3(2) 4_565 3_755
O3 Zn1 C10 26.6(4) . .
N1 Zn1 C10 133.6(5) . .
N2 Zn1 C10 119.0(5) 3_755 .
O2 Zn1 C10 86.4(4) 4_565 .
O1 Zn1 C10 94.8(4) 3_755 .

loop_
_geom_bond_atom_site_label_1
_geom_bond_atom_site_label_2
_geom_bond_distance
_geom_bond_site_symmetry_2
C1 N1 1.327(11) .
C1 C2 1.374(12) .
C1 H1 0.9300 .
C2 C3 1.395(13) .
C2 H2 0.9300 .
C3 C4 1.387(12) .
C3 C6 1.486(12) .
C4 C5 1.367(12) .
C4 H4 0.9300 .
C5 N1 1.357(11) .
C5 H5 0.9300 .
C6 N2 1.490(10) .
C6 H6A 0.9700 .
C6 H6B 0.9700 .
C7 N2 1.485(10) .
C7 C9 1.529(12) .
C7 C8 1.550(14) .
C7 H7 0.9800 .
C8 H8A 0.9600 .
C8 H8B 0.9600 .
C8 H8C 0.9600 .
C9 O1 1.246(9) .
C9 O2 1.272(10) .
C10 O3 1.199(18) .
C10 O4 1.266(18) .
C10 C11 1.46(2) .
C10 Zn1 2.594(16) .
C11 H11A 0.9600 .
C11 H11B 0.9600 .
C11 H11C 0.9600 .
N1 Zn1 2.089(7) .
N2 Zn1 2.121(6) 4_574
N2 H2D 0.9000 .
O1 Zn1 2.145(6) 4_574
O2 Zn1 2.136(6) 3_654
O3 Zn1 2.026(7) .
Zn1 N2 2.121(6) 3_755
Zn1 O2 2.136(6) 4_565
Zn1 O1 2.145(6) 3_755

loop_
_geom_torsion_atom_site_label_1
_geom_torsion_atom_site_label_2
_geom_torsion_atom_site_label_3
_geom_torsion_atom_site_label_4
_geom_torsion
_geom_torsion_site_symmetry_4
N1 C1 C2 C3 0.4(16) .
C1 C2 C3 C4 -1.5(15) .
C1 C2 C3 C6 -173.0(9) .
C2 C3 C4 C5 0.0(15) .
C6 C3 C4 C5 171.6(9) .
C3 C4 C5 N1 2.9(16) .
C4 C3 C6 N2 131.0(9) .
C2 C3 C6 N2 -57.9(12) .
N2 C7 C9 O1 -10.1(12) .
C8 C7 C9 O1 110.0(9) .
N2 C7 C9 O2 171.9(7) .
C8 C7 C9 O2 -68.0(11) .
C2 C1 N1 C5 2.2(15) .
C2 C1 N1 Zn1 175.9(8) .
C4 C5 N1 C1 -3.8(15) .
C4 C5 N1 Zn1 -177.8(8) .
C9 C7 N2 C6 -105.5(8) .
C8 C7 N2 C6 135.4(9) .
C9 C7 N2 Zn1 20.9(9) 4_574
C8 C7 N2 Zn1 -98.2(8) 4_574
C3 C6 N2 C7 -66.3(9) .
C3 C6 N2 Zn1 167.1(6) 4_574
O2 C9 O1 Zn1 171.5(7) 4_574
C7 C9 O1 Zn1 -6.3(10) 4_574
O1 C9 O2 Zn1 45.0(12) 3_654
C7 C9 O2 Zn1 -137.2(6) 3_654
O4 C10 O3 Zn1 -4(2) .
C11 C10 O3 Zn1 -172(2) .

loop_
_platon_squeeze_void_nr
_platon_squeeze_void_average_x
_platon_squeeze_void_average_y
_platon_squeeze_void_average_z
_platon_squeeze_void_volume
_platon_squeeze_void_count_electrons
_platon_squeeze_void_content
1 0.000 0.000 -0.023 267 75 ' '
2 0.500 0.500 -0.028 316 80 ' '
